data_4029341
loop_
_publ_author_name
'Thapaliya, Ek Raj'
'Captain, Burjor'
'Raymo, Fran\,cisco M'

_publ_section_title
;
 Photoactivatable Anthracenes.
;
_journal_issue 9
_journal_name_full 'The Journal of organic chemistry'
_journal_page_first 3973
_journal_page_last 3981
_journal_paper_doi 10.1021/jo5004482
_journal_volume 79
_journal_year 2014
_chemical_formula_sum 'C28 H19 N O2'
_chemical_formula_weight 401.44
_chemical_name_systematic
; 
 ? 
;
_space_group_IT_number 14
_symmetry_cell_setting monoclinic
_symmetry_space_group_name_Hall '-P 2yn'
_symmetry_space_group_name_H-M 'P 1 21/n 1'
_atom_sites_solution_hydrogens geom
_atom_sites_solution_primary direct
_atom_sites_solution_secondary difmap
_audit_creation_method SHELXL-97
_cell_angle_alpha 90.00
_cell_angle_beta 95.8960(10)
_cell_angle_gamma 90.00
_cell_formula_units_Z 4
_cell_length_a 10.8929(6)
_cell_length_b 8.6496(5)
_cell_length_c 21.3698(13)
_cell_measurement_reflns_used 4055
_cell_measurement_temperature 296(2)
_cell_measurement_theta_max 25.99
_cell_measurement_theta_min 2.20
_cell_volume 2002.8(2)
_computing_cell_refinement 'SAINT+  V7.46A (Bruker, 2007)'
_computing_data_collection 'APEX2 v2.2-0 (Bruker, 2007)'
_computing_data_reduction 'SAINT+  V7.46A (Bruker, 2007)'
_computing_molecular_graphics 'XSHELL v4.02 (Bruker, 2000)'
_computing_publication_material 'XCIF v6.12 (Bruker, 2001)'
_computing_structure_refinement 'SHELXL-97 (Sheldrick, 2008)'
_computing_structure_solution 'SHELXS-97 (Sheldrick, 2008)'
_diffrn_ambient_temperature 296(2)
_diffrn_measured_fraction_theta_full 1.000
_diffrn_measured_fraction_theta_max 1.000
_diffrn_measurement_device_type 'Bruker SMART APEX2 CCD diffractometer'
_diffrn_measurement_method 'omega scans'
_diffrn_radiation_monochromator graphite
_diffrn_radiation_source 'fine-focus sealed tube'
_diffrn_radiation_type MoK\a
_diffrn_radiation_wavelength 0.71073
_diffrn_reflns_av_R_equivalents 0.0274
_diffrn_reflns_av_sigmaI/netI 0.0217
_diffrn_reflns_limit_h_max 13
_diffrn_reflns_limit_h_min -13
_diffrn_reflns_limit_k_max 10
_diffrn_reflns_limit_k_min -10
_diffrn_reflns_limit_l_max 26
_diffrn_reflns_limit_l_min -26
_diffrn_reflns_number 17118
_diffrn_reflns_theta_full 26.00
_diffrn_reflns_theta_max 26.00
_diffrn_reflns_theta_min 1.92
_exptl_absorpt_coefficient_mu 0.084
_exptl_absorpt_correction_T_max 0.9967
_exptl_absorpt_correction_T_min 0.9689
_exptl_absorpt_correction_type multi-scan
_exptl_absorpt_process_details '(SADABS 2007/4 Bruker)'
_exptl_crystal_colour colourless
_exptl_crystal_density_diffrn 1.331
_exptl_crystal_density_method 'not measured'
_exptl_crystal_description Plate
_exptl_crystal_F_000 840
_exptl_crystal_size_max 0.38
_exptl_crystal_size_mid 0.22
_exptl_crystal_size_min 0.04
_refine_diff_density_max 0.173
_refine_diff_density_min -0.191
_refine_diff_density_rms 0.030
_refine_ls_extinction_method none
_refine_ls_goodness_of_fit_ref 1.029
_refine_ls_hydrogen_treatment constr
_refine_ls_matrix_type full
_refine_ls_number_parameters 280
_refine_ls_number_reflns 3948
_refine_ls_number_restraints 0
_refine_ls_restrained_S_all 1.029
_refine_ls_R_factor_all 0.0575
_refine_ls_R_factor_gt 0.0394
_refine_ls_shift/su_max 0.000
_refine_ls_shift/su_mean 0.000
_refine_ls_structure_factor_coef Fsqd
_refine_ls_weighting_details 'calc w=1/[\s^2^(Fo^2^)+(0.0469P)^2^+0.3944P] where P=(Fo^2^+2Fc^2^)/3'
_refine_ls_weighting_scheme calc
_refine_ls_wR_factor_gt 0.0947
_refine_ls_wR_factor_ref 0.1050
_reflns_number_gt 2958
_reflns_number_total 3948
_reflns_threshold_expression >2sigma(I)
_cod_data_source_file CIF_19.cif
_cod_data_source_block collect_0m
_cod_depositor_comments
;
The following automatic conversions were performed:

'_symmetry_cell_setting' value 'Monoclinic' changed to 'monoclinic'
according to
/usr/data/users/saulius/crontab/automatic-downloads/rss-feeds/ACS/lib/dictionaries/cif_core.dic
dictionary named 'cif_core.dic' version 2.4.2 from
2011-04-26.

'_exptl_absorpt_correction_type' value 'Multi-scan'
changed to 'multi-scan' according to
/usr/data/users/saulius/crontab/automatic-downloads/rss-feeds/ACS/lib/dictionaries/cif_core.dic
dictionary named 'cif_core.dic' version 2.4.2 from 2011-04-26.

Automatic conversion script
Id: cif_fix_values 2281 2013-09-26 08:29:07Z andrius 

 Adding full bibliography for 4029338--4029346.cif.
;
_cod_original_sg_symbol_H-M P2(1)/n
_cod_database_code 4029341

loop_
_symmetry_equiv_pos_as_xyz
'x, y, z'
'-x+1/2, y+1/2, -z+1/2'
'-x, -y, -z'
'x-1/2, -y-1/2, z-1/2'

loop_
_atom_site_label
_atom_site_type_symbol
_atom_site_fract_x
_atom_site_fract_y
_atom_site_fract_z
_atom_site_U_iso_or_equiv
_atom_site_adp_type
_atom_site_occupancy
_atom_site_symmetry_multiplicity
_atom_site_calc_flag
_atom_site_refinement_flags
O1 O 0.82075(10) 0.34532(14) 0.23151(5) 0.0540(3) Uani 1 1 d .
O2 O 0.72056(11) 0.20643(16) 0.02693(5) 0.0632(4) Uani 1 1 d .
N1 N 0.79763(11) 0.28778(15) 0.12585(6) 0.0434(3) Uani 1 1 d .
C1 C 0.48385(13) 0.19550(18) 0.10036(7) 0.0413(4) Uani 1 1 d .
H1 H 0.4566 0.1781 0.0558 0.050 Uiso 1 1 calc R
C2 C 0.40413(13) 0.11004(17) 0.14319(7) 0.0413(4) Uani 1 1 d .
C3 C 0.30532(14) 0.01371(19) 0.12498(8) 0.0501(4) Uani 1 1 d .
H3 H 0.2812 -0.0039 0.0826 0.060 Uiso 1 1 calc R
C4 C 0.24245(16) -0.0565(2) 0.17102(10) 0.0592(5) Uani 1 1 d .
H4 H 0.1757 -0.1210 0.1593 0.071 Uiso 1 1 calc R
C5 C 0.27875(16) -0.0309(2) 0.23382(9) 0.0598(5) Uani 1 1 d .
H5 H 0.2366 -0.0789 0.2642 0.072 Uiso 1 1 calc R
C6 C 0.37735(15) 0.0655(2) 0.25219(8) 0.0506(4) Uani 1 1 d .
H6 H 0.4014 0.0822 0.2947 0.061 Uiso 1 1 calc R
C7 C 0.43989(13) 0.13696(18) 0.20699(7) 0.0422(4) Uani 1 1 d .
C8 C 0.54807(13) 0.24675(18) 0.21876(7) 0.0409(4) Uani 1 1 d .
H8 H 0.5688 0.2677 0.2637 0.049 Uiso 1 1 calc R
C9 C 0.51630(12) 0.39286(17) 0.18163(7) 0.0382(3) Uani 1 1 d .
C10 C 0.51930(14) 0.54231(18) 0.20464(8) 0.0469(4) Uani 1 1 d .
H10 H 0.5442 0.5611 0.2469 0.056 Uiso 1 1 calc R
C11 C 0.48503(15) 0.6641(2) 0.16441(9) 0.0557(5) Uani 1 1 d .
H11 H 0.4869 0.7647 0.1798 0.067 Uiso 1 1 calc R
C12 C 0.44832(14) 0.6369(2) 0.10191(9) 0.0545(5) Uani 1 1 d .
H12 H 0.4248 0.7192 0.0754 0.065 Uiso 1 1 calc R
C13 C 0.44609(14) 0.48757(19) 0.07802(8) 0.0475(4) Uani 1 1 d .
H13 H 0.4211 0.4698 0.0357 0.057 Uiso 1 1 calc R
C14 C 0.48136(12) 0.36503(17) 0.11776(7) 0.0386(3) Uani 1 1 d .
C15 C 0.61778(13) 0.13465(18) 0.11892(7) 0.0420(4) Uani 1 1 d .
H15 H 0.6198 0.0226 0.1124 0.050 Uiso 1 1 calc R
C16 C 0.65705(13) 0.17089(17) 0.18855(7) 0.0404(4) Uani 1 1 d .
H16 H 0.6824 0.0756 0.2111 0.048 Uiso 1 1 calc R
C17 C 0.76621(13) 0.27807(17) 0.18772(7) 0.0410(4) Uani 1 1 d .
C18 C 0.71408(14) 0.21092(18) 0.08291(8) 0.0446(4) Uani 1 1 d .
C19 C 0.90435(13) 0.37179(19) 0.10870(7) 0.0437(4) Uani 1 1 d .
C20 C 1.01509(15) 0.2978(2) 0.11147(8) 0.0534(4) Uani 1 1 d .
H20 H 1.0214 0.1951 0.1242 0.064 Uiso 1 1 calc R
C21 C 1.11987(15) 0.3770(2) 0.09503(9) 0.0594(5) Uani 1 1 d .
H21 H 1.1956 0.3265 0.0973 0.071 Uiso 1 1 calc R
C22 C 1.11133(15) 0.5262(2) 0.07585(8) 0.0536(4) Uani 1 1 d .
H22 H 1.1810 0.5766 0.0644 0.064 Uiso 1 1 calc R
C23 C 0.99832(14) 0.6059(2) 0.07309(7) 0.0465(4) Uani 1 1 d .
C24 C 0.98737(18) 0.7622(2) 0.05392(9) 0.0607(5) Uani 1 1 d .
H24 H 1.0568 0.8147 0.0432 0.073 Uiso 1 1 calc R
C25 C 0.8775(2) 0.8370(2) 0.05084(11) 0.0756(6) Uani 1 1 d .
H25 H 0.8719 0.9398 0.0381 0.091 Uiso 1 1 calc R
C26 C 0.77231(19) 0.7592(2) 0.06694(11) 0.0739(6) Uani 1 1 d .
H26 H 0.6970 0.8108 0.0641 0.089 Uiso 1 1 calc R
C27 C 0.77827(15) 0.6093(2) 0.08670(9) 0.0583(5) Uani 1 1 d .
H27 H 0.7078 0.5605 0.0980 0.070 Uiso 1 1 calc R
C28 C 0.89126(13) 0.52781(19) 0.09002(7) 0.0443(4) Uani 1 1 d .

loop_
_atom_site_aniso_label
_atom_site_aniso_U_11
_atom_site_aniso_U_22
_atom_site_aniso_U_33
_atom_site_aniso_U_23
_atom_site_aniso_U_13
_atom_site_aniso_U_12
O1 0.0487(6) 0.0602(7) 0.0514(7) -0.0045(6) -0.0031(5) -0.0040(6)
O2 0.0558(7) 0.0887(10) 0.0465(7) -0.0105(6) 0.0120(6) -0.0030(7)
N1 0.0349(7) 0.0478(8) 0.0481(8) -0.0014(6) 0.0071(6) 0.0010(6)
C1 0.0389(8) 0.0467(9) 0.0379(8) -0.0037(7) 0.0021(6) 0.0001(7)
C2 0.0362(8) 0.0374(8) 0.0502(9) -0.0006(7) 0.0041(7) 0.0028(6)
C3 0.0423(9) 0.0449(9) 0.0617(11) -0.0047(8) -0.0009(8) 0.0003(7)
C4 0.0417(9) 0.0520(10) 0.0839(14) 0.0007(10) 0.0070(9) -0.0075(8)
C5 0.0488(10) 0.0583(11) 0.0748(13) 0.0092(10) 0.0192(9) -0.0053(8)
C6 0.0475(9) 0.0535(10) 0.0522(10) 0.0063(8) 0.0118(8) 0.0005(8)
C7 0.0383(8) 0.0398(8) 0.0487(9) 0.0016(7) 0.0056(7) 0.0030(7)
C8 0.0404(8) 0.0446(9) 0.0374(8) -0.0014(6) 0.0033(6) -0.0010(7)
C9 0.0303(7) 0.0400(8) 0.0450(8) -0.0010(7) 0.0070(6) 0.0014(6)
C10 0.0377(8) 0.0468(9) 0.0565(10) -0.0081(8) 0.0062(7) 0.0012(7)
C11 0.0420(9) 0.0403(9) 0.0847(13) -0.0055(9) 0.0062(9) 0.0064(7)
C12 0.0380(8) 0.0454(10) 0.0797(13) 0.0153(9) 0.0044(8) 0.0078(7)
C13 0.0327(8) 0.0569(10) 0.0525(9) 0.0092(8) 0.0031(7) 0.0031(7)
C14 0.0298(7) 0.0422(8) 0.0443(8) 0.0007(7) 0.0057(6) 0.0017(6)
C15 0.0406(8) 0.0374(8) 0.0481(9) -0.0056(7) 0.0056(7) 0.0027(7)
C16 0.0392(8) 0.0368(8) 0.0446(8) 0.0035(6) 0.0017(6) 0.0034(6)
C17 0.0366(8) 0.0395(8) 0.0463(9) 0.0018(7) 0.0013(7) 0.0072(7)
C18 0.0388(8) 0.0455(9) 0.0498(10) -0.0052(7) 0.0062(7) 0.0059(7)
C19 0.0338(8) 0.0520(10) 0.0459(9) -0.0021(7) 0.0068(6) 0.0024(7)
C20 0.0426(9) 0.0534(10) 0.0646(11) 0.0036(8) 0.0072(8) 0.0103(8)
C21 0.0335(8) 0.0770(13) 0.0683(12) -0.0027(10) 0.0086(8) 0.0118(8)
C22 0.0370(8) 0.0740(13) 0.0511(10) -0.0049(9) 0.0104(7) -0.0040(8)
C23 0.0410(8) 0.0581(10) 0.0405(8) -0.0054(7) 0.0050(7) -0.0042(7)
C24 0.0600(11) 0.0599(12) 0.0621(11) 0.0012(9) 0.0059(9) -0.0101(9)
C25 0.0837(15) 0.0479(11) 0.0949(16) 0.0034(10) 0.0074(12) 0.0004(11)
C26 0.0613(12) 0.0542(12) 0.1068(17) -0.0036(11) 0.0113(11) 0.0148(10)
C27 0.0405(9) 0.0523(11) 0.0832(13) -0.0055(9) 0.0116(8) 0.0051(8)
C28 0.0370(8) 0.0507(10) 0.0454(9) -0.0054(7) 0.0047(7) 0.0028(7)

loop_
_atom_type_symbol
_atom_type_description
_atom_type_scat_dispersion_real
_atom_type_scat_dispersion_imag
_atom_type_scat_source
C C 0.0033 0.0016 'International Tables Vol C Tables 4.2.6.8 and 6.1.1.4'
H H 0.0000 0.0000 'International Tables Vol C Tables 4.2.6.8 and 6.1.1.4'
N N 0.0061 0.0033 'International Tables Vol C Tables 4.2.6.8 and 6.1.1.4'
O O 0.0106 0.0060 'International Tables Vol C Tables 4.2.6.8 and 6.1.1.4'

loop_
_geom_angle_atom_site_label_1
_geom_angle_atom_site_label_2
_geom_angle_atom_site_label_3
_geom_angle
C18 N1 C17 112.73(13)
C18 N1 C19 124.00(13)
C17 N1 C19 123.25(12)
C14 C1 C2 107.33(12)
C14 C1 C15 107.67(12)
C2 C1 C15 105.07(12)
C3 C2 C7 120.31(15)
C3 C2 C1 126.89(14)
C7 C2 C1 112.81(13)
C2 C3 C4 119.20(16)
C5 C4 C3 120.31(16)
C4 C5 C6 120.64(17)
C7 C6 C5 119.63(16)
C6 C7 C2 119.90(15)
C6 C7 C8 126.49(14)
C2 C7 C8 113.61(13)
C9 C8 C7 107.72(12)
C9 C8 C16 106.15(12)
C7 C8 C16 106.32(12)
C10 C9 C14 120.13(14)
C10 C9 C8 126.77(14)
C14 C9 C8 113.10(13)
C9 C10 C11 119.66(16)
C12 C11 C10 120.36(16)
C11 C12 C13 120.61(16)
C14 C13 C12 119.48(16)
C13 C14 C9 119.74(14)
C13 C14 C1 126.89(14)
C9 C14 C1 113.35(13)
C18 C15 C16 105.34(12)
C18 C15 C1 113.66(12)
C16 C15 C1 109.67(12)
C17 C16 C15 104.78(12)
C17 C16 C8 112.46(12)
C15 C16 C8 109.86(12)
O1 C17 N1 123.69(14)
O1 C17 C16 127.84(14)
N1 C17 C16 108.47(13)
O2 C18 N1 124.60(15)
O2 C18 C15 127.17(15)
N1 C18 C15 108.23(13)
C20 C19 C28 121.69(15)
C20 C19 N1 118.91(15)
C28 C19 N1 119.40(13)
C19 C20 C21 119.90(16)
C22 C21 C20 120.50(15)
C21 C22 C23 120.82(16)
C22 C23 C24 121.88(16)
C22 C23 C28 119.47(15)
C24 C23 C28 118.66(15)
C25 C24 C23 121.19(18)
C24 C25 C26 119.89(19)
C27 C26 C25 121.26(18)
C26 C27 C28 120.23(17)
C19 C28 C27 123.61(15)
C19 C28 C23 117.62(14)
C27 C28 C23 118.76(15)

loop_
_geom_bond_atom_site_label_1
_geom_bond_atom_site_label_2
_geom_bond_distance
O1 C17 1.2053(18)
O2 C18 1.2062(19)
N1 C18 1.393(2)
N1 C17 1.402(2)
N1 C19 1.4496(19)
C1 C14 1.514(2)
C1 C2 1.517(2)
C1 C15 1.563(2)
C2 C3 1.385(2)
C2 C7 1.399(2)
C3 C4 1.394(2)
C4 C5 1.377(3)
C5 C6 1.385(2)
C6 C7 1.383(2)
C7 C8 1.514(2)
C8 C9 1.513(2)
C8 C16 1.554(2)
C9 C10 1.382(2)
C9 C14 1.399(2)
C10 C11 1.386(2)
C11 C12 1.375(3)
C12 C13 1.388(2)
C13 C14 1.388(2)
C15 C18 1.515(2)
C15 C16 1.538(2)
C16 C17 1.509(2)
C19 C20 1.361(2)
C19 C28 1.410(2)
C20 C21 1.406(2)
C21 C22 1.354(3)
C22 C23 1.407(2)
C23 C24 1.414(3)
C23 C28 1.426(2)
C24 C25 1.356(3)
C25 C26 1.402(3)
C26 C27 1.362(3)
C27 C28 1.414(2)
